data_2200931
loop_
_publ_author_name
'Bao Guo Zhao'
'Anwar Usman'
'Ibrahim Abdul Razak'
'Hoong-Kun Fun'
'Suchada Chantrapromma'
'Jian-Hua Xu'

_publ_section_title
;
 2-Methyl-3,3,10-triphenyl-3,4-dihydronaphth[2,1-<i>c</i>]azepine-1,5-dione
;
_journal_issue 2
_journal_name_full 'Acta Crystallographica Section E'
_journal_page_first o162
_journal_page_last o164
_journal_paper_doi 10.1107/S1600536802000740
_journal_volume 58
_journal_year 2002
_chemical_formula_iupac 'C33 H25 N O2'
_chemical_formula_moiety 'C33 H25 N O2'
_chemical_formula_sum 'C33 H25 N O2'
_chemical_formula_weight 467.54
_chemical_melting_point 538
_chemical_name_systematic
;
2,2,7-Triphenyl-1H-naphth[2,1-c]azepine-1,5-dione
;
_space_group_IT_number 14
_symmetry_cell_setting monoclinic
_symmetry_space_group_name_Hall '-P 2yn'
_symmetry_space_group_name_H-M 'P 1 21/n 1'
_atom_sites_solution_hydrogens geom
_atom_sites_solution_primary direct
_atom_sites_solution_secondary difmap
_audit_creation_method SHELXL-97
_cell_angle_alpha 90.00
_cell_angle_beta 94.3130(10)
_cell_angle_gamma 90.00
_cell_formula_units_Z 4
_cell_length_a 7.27880(10)
_cell_length_b 12.28560(10)
_cell_length_c 27.1499(3)
_cell_measurement_reflns_used 8192
_cell_measurement_temperature 183(2)
_cell_measurement_theta_max 28.33
_cell_measurement_theta_min 2.80
_cell_volume 2420.99(5)
_computing_cell_refinement 'SAINT (Siemens, 1996)'
_computing_data_collection 'SMART (Siemens, 1996)'
_computing_data_reduction SAINT
_computing_molecular_graphics SHELXTL
_computing_publication_material
;
SHELXTL, PARST (Nardelli, 1995) and PLATON (Spek, 1990)
;
_computing_structure_refinement SHELXTL
_computing_structure_solution 'SHELXTL (Sheldrick, 1997)'
_diffrn_ambient_temperature 183(2)
_diffrn_detector_area_resol_mean 8.33
_diffrn_measured_fraction_theta_full .959
_diffrn_measured_fraction_theta_max .959
_diffrn_measurement_device_type 'Siemens SMART CCD area-detector'
_diffrn_measurement_method \w
_diffrn_radiation_monochromator graphite
_diffrn_radiation_source 'fine-focus sealed tube'
_diffrn_radiation_type MoK\a
_diffrn_radiation_wavelength .71073
_diffrn_reflns_av_R_equivalents .0752
_diffrn_reflns_av_sigmaI/netI .1093
_diffrn_reflns_limit_h_max 9
_diffrn_reflns_limit_h_min -9
_diffrn_reflns_limit_k_max 15
_diffrn_reflns_limit_k_min -16
_diffrn_reflns_limit_l_max 36
_diffrn_reflns_limit_l_min -29
_diffrn_reflns_number 14058
_diffrn_reflns_theta_full 28.27
_diffrn_reflns_theta_max 28.27
_diffrn_reflns_theta_min 2.80
_diffrn_standards_decay_% negligible
_diffrn_standards_interval_count none
_diffrn_standards_number 0
_exptl_absorpt_coefficient_mu .079
_exptl_absorpt_correction_T_max .9766
_exptl_absorpt_correction_T_min .9614
_exptl_absorpt_correction_type empirical
_exptl_absorpt_process_details '(SADABS; Sheldrick, 1996)'
_exptl_crystal_colour colorless
_exptl_crystal_density_diffrn 1.283
_exptl_crystal_density_method 'not measured'
_exptl_crystal_description block
_exptl_crystal_F_000 984
_exptl_crystal_size_max .50
_exptl_crystal_size_mid .30
_exptl_crystal_size_min .30
_refine_diff_density_max .470
_refine_diff_density_min -.443
_refine_ls_extinction_coef .044(3)
_refine_ls_extinction_expression Fc^*^=kFc[1+0.001xFc^2^\l^3^/sin(2\q)]^-1/4^
_refine_ls_extinction_method SHELXL97
_refine_ls_goodness_of_fit_ref .934
_refine_ls_hydrogen_treatment constr
_refine_ls_matrix_type full
_refine_ls_number_parameters 327
_refine_ls_number_reflns 5767
_refine_ls_number_restraints 0
_refine_ls_restrained_S_all .934
_refine_ls_R_factor_all .0757
_refine_ls_R_factor_gt .0598
_refine_ls_shift/su_max <0.001
_refine_ls_shift/su_mean .000
_refine_ls_structure_factor_coef Fsqd
_refine_ls_weighting_details 'calc w = 1/[\s^2^(Fo^2^)+(0.0574P)^2^] where P = (Fo^2^+2Fc^2^)/3'
_refine_ls_weighting_scheme calc
_refine_ls_wR_factor_gt .1445
_refine_ls_wR_factor_ref .1510
_reflns_number_gt 4083
_reflns_number_total 5767
_reflns_threshold_expression I>2\s(I)
_cod_data_source_file na6128.cif
_cod_data_source_block I
_cod_depositor_comments
;
The following automatic conversions were performed:
'_symmetry_cell_setting' value 'Monoclinic' changed to 'monoclinic'
according to '/home/saulius/struct/CIF-dictionaries/cif_core.dic'
dictionary named 'cif_core.dic' version 2.4.1 from 2010-06-29.

Automatic conversion script
Id: cif_fix_enum 1527 2010-12-29 10:47:43Z saulius 

The following automatic conversions were performed:

'_chemical_melting_point' value '538K' was changed to '538' - the
value should be numeric and without a unit designator.

Automatic conversion script
Id: cif_fix_values 1646 2011-03-28 12:23:43Z adriana 

The following automatic conversions were performed:

'_chemical_melting_point' value '538K' was changed to '538' - the
value should be numeric and without a unit
designator.

'_symmetry_cell_setting' value 'Monoclinic' changed to
'monoclinic' according to
/home/saulius/struct/CIF-dictionaries/cif_core.dic dictionary named
'cif_core.dic' version 2.4.1 from 2010-06-29.

Automatic conversion script
Id: cif_fix_values 1715 2011-07-08 13:25:40Z adriana 
;
_cod_original_cell_volume 2421.00(10)
_cod_original_sg_symbol_H-M 'P 21/n'
_cod_database_code 2200931
_cod_database_fobs_code 2200931

loop_
_symmetry_equiv_pos_as_xyz
'x, y, z'
'-x+1/2, y+1/2, -z+1/2'
'-x, -y, -z'
'x-1/2, -y-1/2, z-1/2'

loop_
_atom_site_label
_atom_site_fract_x
_atom_site_fract_y
_atom_site_fract_z
_atom_site_U_iso_or_equiv
_atom_site_adp_type
_atom_site_calc_flag
_atom_site_refinement_flags
_atom_site_occupancy
_atom_site_disorder_assembly
_atom_site_disorder_group
_atom_site_type_symbol
O1 .77728(17) .56333(9) .24768(4) .0262(3) Uani d . 1 . . O
O2 .44129(16) .45085(9) .38252(4) .0225(3) Uani d . 1 . . O
N1 .74991(18) .38886(10) .27316(5) .0164(3) Uani d . 1 . . N
C1 .7870(2) .49561(12) .28146(6) .0165(3) Uani d . 1 . . C
C2 .8425(2) .53130(12) .33351(5) .0156(3) Uani d . 1 . . C
C3 .7518(2) .49894(12) .37420(6) .0150(3) Uani d . 1 . . C
C4 .5889(2) .42262(12) .36832(5) .0156(3) Uani d . 1 . . C
C5 .6115(2) .30785(12) .34594(6) .0145(3) Uani d . 1 . . C
C6 .7745(2) .30771(12) .31269(6) .0162(3) Uani d . 1 . . C
H6A .8876 .3230 .3327 .019 Uiso calc R 1 . . H
H6B .7858 .2361 .2982 .019 Uiso calc R 1 . . H
C7 .6962(2) .35425(14) .22257(6) .0234(4) Uani d . 1 . . C
H7A .6800 .2767 .2218 .035 Uiso calc R 1 . . H
H7B .7908 .3743 .2015 .035 Uiso calc R 1 . . H
H7C .5827 .3891 .2113 .035 Uiso calc R 1 . . H
C8 .9813(2) .61269(12) .33858(6) .0177(3) Uani d . 1 . . C
H8 1.0421 .6329 .3111 .021 Uiso calc R 1 . . H
C9 1.0279(2) .66231(12) .38311(6) .0174(3) Uani d . 1 . . C
C10 .9356(2) .63148(12) .42580(6) .0176(3) Uani d . 1 . . C
C11 .9797(2) .68064(14) .47262(6) .0241(4) Uani d . 1 . . C
H11 1.0670 .7360 .4755 .029 Uiso calc R 1 . . H
C12 .8953(3) .64749(15) .51344(6) .0282(4) Uani d . 1 . . C
H12 .9241 .6813 .5437 .034 Uiso calc R 1 . . H
C13 .7651(2) .56261(15) .50992(6) .0268(4) Uani d . 1 . . C
H13 .7117 .5388 .5381 .032 Uiso calc R 1 . . H
C14 .7168(2) .51489(14) .46526(6) .0214(4) Uani d . 1 . . C
H14 .6289 .4598 .4634 .026 Uiso calc R 1 . . H
C15 .7986(2) .54790(12) .42164(6) .0164(3) Uani d . 1 . . C
C16 1.1740(2) .74864(12) .38631(6) .0183(3) Uani d . 1 . . C
C17 1.1274(2) .85871(13) .38633(6) .0227(4) Uani d . 1 . . C
H17 1.0042 .8792 .3854 .027 Uiso calc R 1 . . H
C18 1.2639(3) .93825(14) .38766(7) .0281(4) Uani d . 1 . . C
H18 1.2312 1.0114 .3872 .034 Uiso calc R 1 . . H
C19 1.4469(3) .90924(15) .38963(6) .0285(4) Uani d . 1 . . C
H19 1.5377 .9626 .3906 .034 Uiso calc R 1 . . H
C20 1.4951(3) .80008(16) .39017(7) .0319(4) Uani d . 1 . . C
H20 1.6188 .7803 .3917 .038 Uiso calc R 1 . . H
C21 1.3595(2) .71988(14) .38837(7) .0277(4) Uani d . 1 . . C
H21 1.3930 .6468 .3885 .033 Uiso calc R 1 . . H
C22 .6510(2) .23185(12) .39111(6) .0179(3) Uani d . 1 . . C
C23 .8084(3) .16773(13) .39762(7) .0253(4) Uani d . 1 . . C
H23 .8950 .1694 .3741 .030 Uiso calc R 1 . . H
C24 .8378(3) .10055(15) .43931(7) .0341(5) Uani d . 1 . . C
H24 .9435 .0580 .4433 .041 Uiso calc R 1 . . H
C25 .7095(3) .09754(15) .47449(7) .0370(5) Uani d . 1 . . C
H25 .7292 .0533 .5022 .044 Uiso calc R 1 . . H
C26 .5533(3) .16014(15) .46833(7) .0359(5) Uani d . 1 . . C
H26 .4673 .1582 .4920 .043 Uiso calc R 1 . . H
C27 .5227(3) .22652(14) .42700(6) .0267(4) Uani d . 1 . . C
H27 .4156 .2679 .4231 .032 Uiso calc R 1 . . H
C28 .4359(2) .27415(12) .31476(6) .0164(3) Uani d . 1 . . C
C29 .3854(2) .16501(13) .31051(6) .0224(4) Uani d . 1 . . C
H29 .4534 .1130 .3289 .027 Uiso calc R 1 . . H
C30 .2353(3) .13236(15) .27935(7) .0293(4) Uani d . 1 . . C
H30 .2014 .0594 .2780 .035 Uiso calc R 1 . . H
C31 .1358(2) .20791(16) .25030(7) .0288(4) Uani d . 1 . . C
H31 .0370 .1858 .2289 .035 Uiso calc R 1 . . H
C32 .1853(2) .31693(15) .25354(7) .0280(4) Uani d . 1 . . C
H32 .1209 .3681 .2338 .034 Uiso calc R 1 . . H
C33 .3306(2) .34995(14) .28617(6) .0230(4) Uani d . 1 . . C
H33 .3586 .4236 .2891 .028 Uiso calc R 1 . . H

loop_
_atom_site_aniso_label
_atom_site_aniso_U_11
_atom_site_aniso_U_22
_atom_site_aniso_U_33
_atom_site_aniso_U_12
_atom_site_aniso_U_13
_atom_site_aniso_U_23
O1 .0393(8) .0209(6) .0184(6) -.0045(5) .0021(5) .0061(5)
O2 .0218(6) .0177(6) .0292(7) -.0015(5) .0102(5) -.0054(5)
N1 .0227(7) .0145(6) .0124(6) -.0029(5) .0036(5) .0001(5)
C1 .0178(8) .0159(7) .0162(8) -.0017(6) .0050(6) .0012(6)
C2 .0188(8) .0117(7) .0167(8) -.0011(6) .0033(6) -.0008(6)
C3 .0178(8) .0108(7) .0167(8) -.0008(6) .0037(6) -.0008(5)
C4 .0203(8) .0126(7) .0144(8) -.0007(6) .0049(6) .0004(6)
C5 .0182(8) .0106(7) .0151(7) -.0016(6) .0039(6) -.0001(5)
C6 .0208(8) .0119(7) .0164(8) -.0004(6) .0048(6) -.0009(6)
C7 .0304(10) .0248(9) .0153(8) -.0052(7) .0033(7) -.0047(6)
C8 .0211(8) .0145(7) .0182(8) -.0024(6) .0053(6) .0017(6)
C9 .0181(8) .0132(7) .0209(8) -.0013(6) .0015(6) -.0005(6)
C10 .0182(8) .0158(8) .0188(8) -.0008(6) .0017(6) -.0030(6)
C11 .0251(9) .0253(9) .0219(9) -.0049(7) .0016(7) -.0071(7)
C12 .0314(10) .0348(10) .0187(9) -.0037(8) .0029(7) -.0100(7)
C13 .0275(10) .0361(10) .0177(9) -.0015(8) .0084(7) -.0032(7)
C14 .0223(9) .0231(8) .0197(8) -.0035(7) .0074(7) -.0014(6)
C15 .0177(8) .0149(7) .0169(8) .0008(6) .0034(6) -.0017(6)
C16 .0231(8) .0152(8) .0166(8) -.0049(6) .0017(6) -.0009(6)
C17 .0251(9) .0178(8) .0255(9) -.0020(7) .0042(7) -.0010(6)
C18 .0384(11) .0165(8) .0297(10) -.0067(7) .0056(8) .0009(7)
C19 .0353(10) .0246(9) .0257(10) -.0161(8) .0022(8) .0012(7)
C20 .0227(9) .0316(10) .0410(12) -.0058(8) .0004(8) .0030(8)
C21 .0252(10) .0185(8) .0396(11) -.0012(7) .0030(8) .0014(7)
C22 .0252(9) .0128(7) .0157(8) -.0059(6) .0010(6) -.0007(6)
C23 .0299(10) .0203(8) .0250(9) -.0031(7) -.0026(7) .0031(7)
C24 .0412(12) .0262(10) .0326(11) -.0016(8) -.0115(9) .0068(8)
C25 .0632(14) .0261(10) .0199(10) -.0131(10) -.0087(9) .0073(7)
C26 .0617(14) .0281(10) .0193(10) -.0115(10) .0115(9) .0020(7)
C27 .0390(11) .0212(9) .0209(9) -.0045(7) .0105(8) .0004(7)
C28 .0191(8) .0163(8) .0146(8) -.0030(6) .0064(6) -.0006(6)
C29 .0292(10) .0158(8) .0225(9) -.0015(7) .0040(7) -.0024(6)
C30 .0311(10) .0237(9) .0331(10) -.0100(7) .0038(8) -.0104(7)
C31 .0207(9) .0414(11) .0243(10) -.0065(8) .0019(7) -.0092(8)
C32 .0206(9) .0363(10) .0269(10) -.0004(8) .0008(7) .0052(8)
C33 .0205(9) .0208(8) .0277(9) -.0027(7) .0023(7) .0027(7)

loop_
_atom_type_symbol
_atom_type_description
_atom_type_scat_dispersion_real
_atom_type_scat_dispersion_imag
_atom_type_scat_source
C C .0033 .0016 'International Tables Vol C Tables 4.2.6.8 and 6.1.1.4'
H H .0000 .0000 'International Tables Vol C Tables 4.2.6.8 and 6.1.1.4'
N N .0061 .0033 'International Tables Vol C Tables 4.2.6.8 and 6.1.1.4'
O O .0106 .0060 'International Tables Vol C Tables 4.2.6.8 and 6.1.1.4'

loop_
_geom_angle_atom_site_label_1
_geom_angle_atom_site_label_2
_geom_angle_atom_site_label_3
_geom_angle
C1 N1 C7 118.26(13)
C1 N1 C6 121.66(13)
C7 N1 C6 119.94(13)
O1 C1 N1 121.91(14)
O1 C1 C2 119.78(14)
N1 C1 C2 118.31(13)
C3 C2 C8 120.14(14)
C3 C2 C1 123.64(14)
C8 C2 C1 115.76(13)
C2 C3 C15 119.88(14)
C2 C3 C4 120.69(14)
C15 C3 C4 119.03(13)
O2 C4 C3 119.57(13)
O2 C4 C5 120.33(14)
C3 C4 C5 120.07(12)
C28 C5 C6 108.76(12)
C28 C5 C4 110.70(12)
C6 C5 C4 109.82(12)
C28 C5 C22 111.76(12)
C6 C5 C22 110.89(13)
C4 C5 C22 104.87(12)
N1 C6 C5 111.74(12)
N1 C6 H6A 109.3
C5 C6 H6A 109.3
N1 C6 H6B 109.3
C5 C6 H6B 109.3
H6A C6 H6B 107.9
N1 C7 H7A 109.5
N1 C7 H7B 109.5
H7A C7 H7B 109.5
N1 C7 H7C 109.5
H7A C7 H7C 109.5
H7B C7 H7C 109.5
C9 C8 C2 121.63(14)
C9 C8 H8 119.2
C2 C8 H8 119.2
C8 C9 C10 119.63(14)
C8 C9 C16 119.47(14)
C10 C9 C16 120.90(14)
C11 C10 C15 119.00(14)
C11 C10 C9 121.48(15)
C15 C10 C9 119.51(14)
C12 C11 C10 120.82(16)
C12 C11 H11 119.6
C10 C11 H11 119.6
C11 C12 C13 120.42(16)
C11 C12 H12 119.8
C13 C12 H12 119.8
C14 C13 C12 120.28(16)
C14 C13 H13 119.9
C12 C13 H13 119.9
C13 C14 C15 121.29(16)
C13 C14 H14 119.4
C15 C14 H14 119.4
C14 C15 C10 118.13(14)
C14 C15 C3 122.67(14)
C10 C15 C3 119.19(13)
C21 C16 C17 118.78(15)
C21 C16 C9 120.25(14)
C17 C16 C9 120.96(15)
C18 C17 C16 120.51(16)
C18 C17 H17 119.7
C16 C17 H17 119.7
C19 C18 C17 120.40(17)
C19 C18 H18 119.8
C17 C18 H18 119.8
C18 C19 C20 119.66(16)
C18 C19 H19 120.2
C20 C19 H19 120.2
C19 C20 C21 120.37(17)
C19 C20 H20 119.8
C21 C20 H20 119.8
C16 C21 C20 120.28(16)
C16 C21 H21 119.9
C20 C21 H21 119.9
C23 C22 C27 118.11(15)
C23 C22 C5 122.93(14)
C27 C22 C5 118.97(15)
C22 C23 C24 120.62(18)
C22 C23 H23 119.7
C24 C23 H23 119.7
C25 C24 C23 120.12(19)
C25 C24 H24 119.9
C23 C24 H24 119.9
C26 C25 C24 119.73(17)
C26 C25 H25 120.1
C24 C25 H25 120.1
C25 C26 C27 120.52(18)
C25 C26 H26 119.7
C27 C26 H26 119.7
C26 C27 C22 120.89(18)
C26 C27 H27 119.6
C22 C27 H27 119.6
C29 C28 C33 117.59(15)
C29 C28 C5 120.59(14)
C33 C28 C5 121.57(14)
C30 C29 C28 121.27(16)
C30 C29 H29 119.4
C28 C29 H29 119.4
C31 C30 C29 120.41(17)
C31 C30 H30 119.8
C29 C30 H30 119.8
C30 C31 C32 119.19(17)
C30 C31 H31 120.4
C32 C31 H31 120.4
C33 C32 C31 120.29(17)
C33 C32 H32 119.9
C31 C32 H32 119.9
C32 C33 C28 121.17(16)
C32 C33 H33 119.4
C28 C33 H33 119.4

loop_
_geom_bond_atom_site_label_1
_geom_bond_atom_site_label_2
_geom_bond_site_symmetry_2
_geom_bond_distance
_geom_bond_publ_flag
O1 C1 . 1.236(2) ?
O2 C4 . 1.219(2) ?
N1 C1 . 1.354(2) yes
N1 C7 . 1.463(2) ?
N1 C6 . 1.466(2) yes
C1 C2 . 1.505(2) yes
C2 C3 . 1.387(2) yes
C2 C8 . 1.421(2) ?
C3 C15 . 1.439(2) ?
C3 C4 . 1.510(2) yes
C4 C5 . 1.549(2) yes
C5 C28 . 1.535(2) ?
C5 C6 . 1.544(2) yes
C5 C22 . 1.551(2) ?
C6 H6A . .9700 ?
C6 H6B . .9700 ?
C7 H7A . .9600 ?
C7 H7B . .9600 ?
C7 H7C . .9600 ?
C8 C9 . 1.374(2) ?
C8 H8 . .9300 ?
C9 C10 . 1.434(2) ?
C9 C16 . 1.500(2) ?
C10 C11 . 1.422(2) ?
C10 C15 . 1.430(2) ?
C11 C12 . 1.369(2) ?
C11 H11 . .9300 ?
C12 C13 . 1.407(2) ?
C12 H12 . .9300 ?
C13 C14 . 1.369(2) ?
C13 H13 . .9300 ?
C14 C15 . 1.424(2) ?
C14 H14 . .9300 ?
C16 C21 . 1.392(2) ?
C16 C17 . 1.394(2) ?
C17 C18 . 1.392(2) ?
C17 H17 . .9300 ?
C18 C19 . 1.376(3) ?
C18 H18 . .9300 ?
C19 C20 . 1.386(3) ?
C19 H19 . .9300 ?
C20 C21 . 1.393(2) ?
C20 H20 . .9300 ?
C21 H21 . .9300 ?
C22 C23 . 1.391(2) ?
C22 C27 . 1.401(2) ?
C23 C24 . 1.404(2) ?
C23 H23 . .9300 ?
C24 C25 . 1.385(3) ?
C24 H24 . .9300 ?
C25 C26 . 1.372(3) ?
C25 H25 . .9300 ?
C26 C27 . 1.391(3) ?
C26 H26 . .9300 ?
C27 H27 . .9300 ?
C28 C29 . 1.393(2) ?
C28 C33 . 1.403(2) ?
C29 C30 . 1.390(2) ?
C29 H29 . .9300 ?
C30 C31 . 1.386(3) ?
C30 H30 . .9300 ?
C31 C32 . 1.388(3) ?
C31 H31 . .9300 ?
C32 C33 . 1.388(2) ?
C32 H32 . .9300 ?
C33 H33 . .9300 ?

loop_
_geom_hbond_atom_site_label_D
_geom_hbond_atom_site_label_H
_geom_hbond_atom_site_label_A
_geom_hbond_site_symmetry_A
_geom_hbond_distance_DH
_geom_hbond_distance_HA
_geom_hbond_distance_DA
_geom_hbond_angle_DHA
_geom_hbond_publ_flag
C6 H6B O1 2_645 .97 2.49 3.428(2) 164 yes
C13 H13 O2 3_666 .93 2.50 3.387(2) 159 yes
C21 H21 O2 1_655 .93 2.44 3.364(2) 172 yes

loop_
_geom_torsion_atom_site_label_1
_geom_torsion_atom_site_label_2
_geom_torsion_atom_site_label_3
_geom_torsion_atom_site_label_4
_geom_torsion
C7 N1 C1 O1 -.3(2)
C6 N1 C1 O1 175.51(14)
C7 N1 C1 C2 -179.92(14)
C6 N1 C1 C2 -4.1(2)
O1 C1 C2 C3 134.29(17)
N1 C1 C2 C3 -46.1(2)
O1 C1 C2 C8 -37.9(2)
N1 C1 C2 C8 141.75(15)
C8 C2 C3 C15 .0(2)
C1 C2 C3 C15 -171.89(14)
C8 C2 C3 C4 172.66(14)
C1 C2 C3 C4 .8(2)
C2 C3 C4 O2 -122.52(17)
C15 C3 C4 O2 50.2(2)
C2 C3 C4 C5 59.5(2)
C15 C3 C4 C5 -127.78(15)
O2 C4 C5 C28 37.08(19)
C3 C4 C5 C28 -144.92(14)
O2 C4 C5 C6 157.19(14)
C3 C4 C5 C6 -24.80(19)
O2 C4 C5 C22 -83.62(17)
C3 C4 C5 C22 94.39(16)
C1 N1 C6 C5 79.76(18)
C7 N1 C6 C5 -104.51(16)
C28 C5 C6 N1 63.67(16)
C4 C5 C6 N1 -57.61(16)
C22 C5 C6 N1 -173.04(12)
C3 C2 C8 C9 -.9(2)
C1 C2 C8 C9 171.60(14)
C2 C8 C9 C10 .3(2)
C2 C8 C9 C16 -179.31(14)
C8 C9 C10 C11 179.93(15)
C16 C9 C10 C11 -.5(2)
C8 C9 C10 C15 1.2(2)
C16 C9 C10 C15 -179.21(14)
C15 C10 C11 C12 1.2(3)
C9 C10 C11 C12 -177.52(16)
C10 C11 C12 C13 1.1(3)
C11 C12 C13 C14 -2.3(3)
C12 C13 C14 C15 1.2(3)
C13 C14 C15 C10 1.0(2)
C13 C14 C15 C3 179.59(16)
C11 C10 C15 C14 -2.2(2)
C9 C10 C15 C14 176.53(14)
C11 C10 C15 C3 179.17(14)
C9 C10 C15 C3 -2.1(2)
C2 C3 C15 C14 -177.05(15)
C4 C3 C15 C14 10.1(2)
C2 C3 C15 C10 1.5(2)
C4 C3 C15 C10 -171.33(14)
C8 C9 C16 C21 -78.5(2)
C10 C9 C16 C21 101.97(19)
C8 C9 C16 C17 100.32(18)
C10 C9 C16 C17 -79.3(2)
C21 C16 C17 C18 .9(2)
C9 C16 C17 C18 -177.87(15)
C16 C17 C18 C19 -.8(3)
C17 C18 C19 C20 .1(3)
C18 C19 C20 C21 .5(3)
C17 C16 C21 C20 -.3(3)
C9 C16 C21 C20 178.49(16)
C19 C20 C21 C16 -.4(3)
C28 C5 C22 C23 117.43(16)
C6 C5 C22 C23 -4.1(2)
C4 C5 C22 C23 -122.58(16)
C28 C5 C22 C27 -62.17(18)
C6 C5 C22 C27 176.29(14)
C4 C5 C22 C27 57.82(18)
C27 C22 C23 C24 -.6(2)
C5 C22 C23 C24 179.79(15)
C22 C23 C24 C25 .0(3)
C23 C24 C25 C26 .3(3)
C24 C25 C26 C27 .1(3)
C25 C26 C27 C22 -.7(3)
C23 C22 C27 C26 .9(3)
C5 C22 C27 C26 -179.45(16)
C6 C5 C28 C29 89.77(16)
C4 C5 C28 C29 -149.49(14)
C22 C5 C28 C29 -32.99(19)
C6 C5 C28 C33 -84.37(17)
C4 C5 C28 C33 36.37(19)
C22 C5 C28 C33 152.87(14)
C33 C28 C29 C30 -.4(2)
C5 C28 C29 C30 -174.81(15)
C28 C29 C30 C31 2.3(3)
C29 C30 C31 C32 -1.4(3)
C30 C31 C32 C33 -1.2(3)
C31 C32 C33 C28 3.1(3)
C29 C28 C33 C32 -2.2(2)
C5 C28 C33 C32 172.10(15)

loop_
_cod_related_entry_id
_cod_related_entry_database
_cod_related_entry_code
1 ChemSpider 21132514
